data_7027345
loop_
_publ_author_name
'Fleeting, Kirsty A.'
'O&#x2019;Brien, Paul'
'Jones, Anthony C.'
'Otway, David J.'
'White, Andrew J. P.'
'Williams, David J.'

_publ_section_title
;
 Zirconium mixed ligand isopropoxide/aminoalkoxide complexes: crystal
 structures of [Zr2(OPri)6(L)2] and [Zr2(OBut)3(bdmap)4(OH)] {where
 L&#x2005;=&#x2005;dmap, 1-dimethylaminopropan-2-olate and bdmap,
 1,1-bis(dimethylamino)propan-2-olate}
;
_journal_issue 16
_journal_name_full 'Journal of the Chemical Society, Dalton Transactions'
_journal_page_first 2853
_journal_paper_doi 10.1039/a901666j
_journal_year 1999
_chemical_formula_sum 'C40 H96 N8 O8 Zr2'
_chemical_formula_weight 999.69
_chemical_name_systematic
; 
 ? 
;
_space_group_IT_number 2
_symmetry_cell_setting triclinic
_symmetry_space_group_name_Hall '-P 1'
_symmetry_space_group_name_H-M 'P -1'
_atom_sites_solution_hydrogens geom
_atom_sites_solution_primary direct
_atom_sites_solution_secondary difmap
_audit_creation_method SHELXL
_cell_angle_alpha 86.483(8)
_cell_angle_beta 70.620(8)
_cell_angle_gamma 85.225(11)
_cell_formula_units_Z 2
_cell_length_a 12.5887(14)
_cell_length_b 14.147(2)
_cell_length_c 17.0623(13)
_cell_measurement_reflns_used 34
_cell_measurement_temperature 203(2)
_cell_measurement_theta_max 12.53
_cell_measurement_theta_min 4.71
_cell_volume 2854.7(6)
_computing_cell_refinement 'Siemens XSCANS'
_computing_data_collection 'Siemens XSCANS'
_computing_data_reduction 'Siemens SHELXTL'
_computing_molecular_graphics 'Siemens SHELXTL'
_computing_publication_material 'Siemens SHELXTL'
_computing_structure_refinement 'SHELXL-93 (Sheldrick, 1993)'
_computing_structure_solution 'SHELXS-86 (Sheldrick, 1990)'
_diffrn_ambient_temperature 203(2)
_diffrn_measurement_device 'Siemens P4'
_diffrn_measurement_method '\w scans'
_diffrn_radiation_monochromator graphite
_diffrn_radiation_source 'fine-focus sealed tube'
_diffrn_radiation_type MoK\a
_diffrn_radiation_wavelength 0.71073
_diffrn_reflns_av_R_equivalents 0.0653
_diffrn_reflns_av_sigmaI/netI 0.1056
_diffrn_reflns_limit_h_max 12
_diffrn_reflns_limit_h_min -5
_diffrn_reflns_limit_k_max 16
_diffrn_reflns_limit_k_min -16
_diffrn_reflns_limit_l_max 20
_diffrn_reflns_limit_l_min -19
_diffrn_reflns_number 10017
_diffrn_reflns_theta_max 25.00
_diffrn_reflns_theta_min 1.77
_diffrn_standards_decay_% 14.28
_diffrn_standards_interval_count 97
_diffrn_standards_number 3
_exptl_absorpt_coefficient_mu 0.412
_exptl_absorpt_correction_type none
_exptl_crystal_colour Clear
_exptl_crystal_density_diffrn 1.163
_exptl_crystal_description prisms
_exptl_crystal_F_000 1072
_exptl_crystal_size_max 0.67
_exptl_crystal_size_mid 0.33
_exptl_crystal_size_min 0.33
_refine_diff_density_max 0.479
_refine_diff_density_min -0.312
_refine_diff_density_rms 0.076
_refine_ls_extinction_method none
_refine_ls_goodness_of_fit_all 1.009
_refine_ls_goodness_of_fit_obs 1.061
_refine_ls_matrix_type full
_refine_ls_number_parameters 571
_refine_ls_number_reflns 9523
_refine_ls_number_restraints 155
_refine_ls_restrained_S_all 1.032
_refine_ls_restrained_S_obs 1.077
_refine_ls_R_factor_all 0.1136
_refine_ls_R_factor_obs 0.0561
_refine_ls_shift/esd_max 0.034
_refine_ls_shift/esd_mean 0.001
_refine_ls_structure_factor_coef Fsqd
_refine_ls_weighting_details 'w=1/[\s^2^(Fo^2^)+(0.0535P)^2^+0.0000P] where P=(Fo^2^+2Fc^2^)/3'
_refine_ls_weighting_scheme calc
_refine_ls_wR_factor_all 0.1427
_refine_ls_wR_factor_obs 0.1136
_reflns_number_observed 5785
_reflns_number_total 9526
_reflns_observed_criterion >2sigma(I)
_cod_data_source_file 901666jsup1.cif
_cod_data_source_block POB9708
_cod_depositor_comments
;
The following automatic conversions were performed:

'_symmetry_cell_setting' value 'Triclinic' changed to 'triclinic'
according to /home/saulius/struct/CIF-dictionaries/cif_core.dic
dictionary named 'cif_core.dic' version 2.4.2 from 2011-04-26.

Automatic conversion script
Id: cif_fix_values 1891 2012-01-12 08:04:46Z andrius 

The following automatic conversions were performed:

'_refine_ls_weighting_scheme' value 'calc
w=1/[\s^2^(Fo^2^)+(0.0535P)^2^+0.0000P] where P=(Fo^2^+2Fc^2^)/3' was
changed to 'calc'. New tag '_refine_ls_weighting_details' was
created. The value of the new tag was set to
'w=1/[\s^2^(Fo^2^)+(0.0535P)^2^+0.0000P] where P=(Fo^2^+2Fc^2^)/3'.

Automatic conversion script
Id: cif_fix_values 3143 2015-03-26 13:38:13Z robertas 
;
_cod_original_cell_volume 2854.8(5)
_cod_original_sg_symbol_H-M P-1
_cod_database_code 7027345

loop_
_symmetry_equiv_pos_as_xyz
'x, y, z'
'-x, -y, -z'

loop_
_atom_site_aniso_label
_atom_site_aniso_U_11
_atom_site_aniso_U_22
_atom_site_aniso_U_33
_atom_site_aniso_U_23
_atom_site_aniso_U_13
_atom_site_aniso_U_12
Zr1 0.0361(4) 0.0300(3) 0.0404(3) 0.0034(2) -0.0128(3) -0.0051(2)
Zr2 0.0413(4) 0.0353(3) 0.0440(4) 0.0041(2) -0.0131(3) -0.0109(3)
O 0.045(3) 0.031(2) 0.067(3) -0.001(2) -0.003(2) -0.002(2)
N1 0.047(3) 0.048(3) 0.061(3) 0.014(2) -0.024(3) -0.008(2)
C2 0.056(4) 0.056(4) 0.060(4) 0.016(3) -0.035(3) -0.021(3)
C3 0.066(5) 0.049(3) 0.042(3) 0.004(3) -0.024(3) -0.018(3)
O4 0.050(3) 0.049(2) 0.036(2) -0.001(2) -0.013(2) -0.015(2)
C5 0.078(5) 0.062(4) 0.047(4) -0.007(3) -0.024(4) -0.021(4)
N6 0.104(6) 0.079(4) 0.056(4) -0.011(3) -0.033(4) -0.030(4)
C7 0.054(5) 0.074(5) 0.077(5) 0.027(4) -0.036(4) -0.023(4)
C8 0.080(6) 0.052(4) 0.068(5) 0.022(3) -0.031(4) 0.002(4)
C9 0.168(12) 0.115(8) 0.062(5) -0.001(5) -0.057(7) -0.028(8)
C10 0.189(13) 0.099(7) 0.089(7) -0.038(6) -0.065(8) -0.008(8)
N11 0.048(3) 0.052(3) 0.041(3) 0.002(2) -0.016(2) -0.008(2)
C12 0.053(4) 0.054(3) 0.050(3) 0.015(3) -0.026(3) -0.009(3)
C13 0.049(4) 0.043(3) 0.063(4) 0.008(3) -0.029(3) -0.008(3)
O14 0.036(2) 0.042(2) 0.049(2) 0.011(2) -0.016(2) -0.005(2)
C15 0.050(4) 0.071(5) 0.070(5) 0.015(4) -0.011(4) 0.009(4)
N16 0.063(5) 0.095(5) 0.107(6) 0.037(4) -0.041(4) 0.003(4)
C17 0.081(6) 0.071(5) 0.061(4) -0.012(4) -0.033(4) -0.019(4)
C18 0.059(4) 0.068(4) 0.041(3) 0.006(3) -0.017(3) -0.012(3)
C19 0.079(8) 0.142(10) 0.179(13) 0.021(9) -0.088(8) -0.015(7)
C20 0.138(12) 0.126(11) 0.229(18) -0.004(11) -0.106(12) 0.057(9)
N21 0.054(4) 0.075(4) 0.089(5) -0.025(4) 0.006(4) -0.003(3)
C22 0.036(7) 0.059(8) 0.093(11) -0.019(7) -0.010(8) 0.003(6)
C23 0.049(4) 0.053(4) 0.062(4) -0.005(3) -0.007(3) -0.006(3)
O24 0.045(3) 0.042(2) 0.058(3) 0.002(2) -0.007(2) 0.000(2)
C25 0.069(10) 0.050(7) 0.086(11) 0.002(7) -0.010(8) 0.013(7)
N26 0.074(5) 0.047(3) 0.112(6) -0.007(4) 0.006(4) -0.002(3)
C27 0.099(15) 0.105(14) 0.078(12) -0.004(10) -0.001(10) -0.026(11)
C28 0.071(12) 0.173(17) 0.135(15) 0.002(14) -0.001(11) -0.004(12)
C29 0.158(21) 0.051(9) 0.137(19) -0.044(11) -0.017(17) -0.005(11)
C30 0.132(15) 0.059(9) 0.120(13) 0.008(9) 0.005(12) 0.007(10)
N31 0.053(5) 0.048(4) 0.058(4) 0.014(3) -0.028(4) -0.018(3)
C32 0.073(5) 0.041(3) 0.061(4) -0.002(3) -0.009(4) -0.016(3)
C33 0.063(5) 0.026(3) 0.092(5) 0.004(3) -0.020(4) -0.008(3)
O34 0.042(2) 0.031(2) 0.048(2) 0.004(2) -0.015(2) -0.006(2)
C35 0.077(6) 0.053(4) 0.098(6) -0.014(4) 0.007(5) -0.016(4)
N36 0.103(6) 0.047(3) 0.086(5) -0.010(3) -0.003(4) 0.004(4)
C37 0.044(4) 0.072(5) 0.082(5) 0.003(4) -0.012(4) -0.010(4)
C38 0.079(8) 0.077(7) 0.090(8) 0.028(6) -0.037(7) -0.047(6)
C39 0.120(10) 0.129(10) 0.097(8) -0.035(7) 0.005(7) -0.010(8)
C40 0.213(18) 0.126(11) 0.155(14) 0.003(10) -0.082(13) 0.041(12)
O41 0.070(3) 0.067(3) 0.067(3) -0.009(2) -0.027(3) -0.027(3)
C42 0.094(7) 0.071(5) 0.076(5) -0.005(4) -0.036(5) -0.043(5)
C43 0.138(21) 0.099(15) 0.203(27) -0.095(18) -0.025(20) -0.018(14)
C44 0.103(9) 0.108(9) 0.088(8) -0.018(7) -0.025(7) -0.052(7)
C45 0.169(17) 0.126(14) 0.123(14) -0.012(11) -0.081(13) -0.050(13)
O46 0.047(3) 0.060(3) 0.065(3) -0.011(2) 0.001(2) -0.010(2)
C47 0.052(5) 0.060(4) 0.082(5) -0.009(4) 0.003(4) -0.009(3)
C48 0.108(9) 0.070(6) 0.175(12) -0.042(7) -0.015(8) 0.007(6)
C49 0.071(7) 0.149(10) 0.076(6) 0.007(6) 0.000(5) -0.008(6)
C50 0.056(6) 0.117(8) 0.093(7) -0.006(6) -0.008(5) -0.016(5)
O51 0.068(3) 0.057(3) 0.071(3) 0.028(2) -0.026(3) -0.021(2)
C52 0.097(7) 0.053(4) 0.084(6) 0.033(4) -0.031(5) -0.023(4)
C53 0.117(11) 0.127(10) 0.162(13) 0.050(9) -0.014(9) 0.038(8)
C54 0.309(21) 0.080(7) 0.102(8) 0.033(6) -0.121(12) -0.043(10)
C55 0.167(13) 0.136(10) 0.177(13) 0.102(10) -0.089(11) -0.091(10)

loop_
_atom_site_label
_atom_site_type_symbol
_atom_site_fract_x
_atom_site_fract_y
_atom_site_fract_z
_atom_site_U_iso_or_equiv
_atom_site_thermal_displace_type
_atom_site_occupancy
_atom_site_calc_flag
_atom_site_refinement_flags
_atom_site_disorder_group
Zr1 Zr 0.49751(5) 0.21597(4) 0.28567(3) 0.0355(2) Uani 1 d . .
Zr2 Zr 0.72916(5) 0.31434(4) 0.17473(4) 0.0402(2) Uani 1 d . .
O O 0.5613(4) 0.3527(3) 0.2682(3) 0.0521(11) Uani 1 d D .
H H 0.5044(38) 0.3982(34) 0.2808(42) 0.057(20) Uiso 1 d D .
N1 N 0.3811(5) 0.2282(4) 0.1925(4) 0.0506(13) Uani 1 d . .
C2 C 0.4498(6) 0.1815(5) 0.1160(4) 0.053(2) Uani 1 d . .
H2A H 0.4134(6) 0.1937(5) 0.0733(4) 0.064 Uiso 1 calc R .
H2B H 0.4557(6) 0.1127(5) 0.1268(4) 0.064 Uiso 1 calc R .
C3 C 0.5674(6) 0.2187(5) 0.0846(4) 0.050(2) Uani 1 d . .
H3A H 0.5638(6) 0.2824(5) 0.0578(4) 0.060 Uiso 1 calc R .
O4 O 0.6017(4) 0.2262(3) 0.1557(2) 0.0444(10) Uani 1 d . .
C5 C 0.6529(7) 0.1547(5) 0.0245(4) 0.061(2) Uani 1 d . .
H5A H 0.7248(7) 0.1849(5) 0.0043(4) 0.073 Uiso 1 calc R .
H5B H 0.6647(7) 0.0952(5) 0.0540(4) 0.073 Uiso 1 calc R .
N6 N 0.6207(7) 0.1324(5) -0.0475(4) 0.076(2) Uani 1 d . .
C7 C 0.2737(6) 0.1822(6) 0.2295(5) 0.065(2) Uani 1 d . .
H7A H 0.2288(6) 0.2135(6) 0.2801(5) 0.097 Uiso 1 calc R .
H7B H 0.2892(6) 0.1158(6) 0.2425(5) 0.097 Uiso 1 calc R .
H7C H 0.2324(6) 0.1870(6) 0.1903(5) 0.097 Uiso 1 calc R .
C8 C 0.3559(7) 0.3295(5) 0.1731(5) 0.066(2) Uani 1 d . .
H8A H 0.3105(7) 0.3603(5) 0.2237(5) 0.099 Uiso 1 calc R .
H8B H 0.3148(7) 0.3339(5) 0.1338(5) 0.099 Uiso 1 calc R .
H8C H 0.4260(7) 0.3605(5) 0.1490(5) 0.099 Uiso 1 calc R .
C9 C 0.6314(11) 0.2128(8) -0.1054(6) 0.109(4) Uani 1 d . .
H9A H 0.5840(11) 0.2664(8) -0.0774(6) 0.164 Uiso 1 calc R .
H9B H 0.6079(11) 0.1967(8) -0.1514(6) 0.164 Uiso 1 calc R .
H9C H 0.7094(11) 0.2291(8) -0.1264(6) 0.164 Uiso 1 calc R .
C10 C 0.6918(12) 0.0510(8) -0.0891(7) 0.120(4) Uani 1 d . .
H10A H 0.6842(12) -0.0026(8) -0.0499(7) 0.179 Uiso 1 calc R .
H10B H 0.7700(12) 0.0670(8) -0.1100(7) 0.179 Uiso 1 calc R .
H10C H 0.6685(12) 0.0346(8) -0.1350(7) 0.179 Uiso 1 calc R .
N11 N 0.5298(5) 0.1813(4) 0.4206(3) 0.0466(12) Uani 1 d . .
C12 C 0.6365(6) 0.1205(5) 0.4016(4) 0.050(2) Uani 1 d . .
H12A H 0.6237(6) 0.0570(5) 0.3882(4) 0.060 Uiso 1 calc R .
H12B H 0.6614(6) 0.1144(5) 0.4504(4) 0.060 Uiso 1 calc R .
C13 C 0.7271(6) 0.1634(4) 0.3288(4) 0.0488(15) Uani 1 d . .
H13A H 0.7544(6) 0.2187(4) 0.3475(4) 0.059 Uiso 1 calc R .
O14 O 0.6776(3) 0.1944(3) 0.2677(2) 0.0421(9) Uani 1 d . .
C15 C 0.8246(6) 0.0939(6) 0.2925(5) 0.067(2) Uani 1 d . .
H15A H 0.7976(6) 0.0400(6) 0.2728(5) 0.081 Uiso 1 calc R .
H15B H 0.8790(6) 0.1242(6) 0.2443(5) 0.081 Uiso 1 calc R .
N16 N 0.8828(6) 0.0580(6) 0.3516(5) 0.087(2) Uani 1 d . .
C17 C 0.5438(7) 0.2699(5) 0.4576(5) 0.067(2) Uani 1 d . .
H17A H 0.6030(7) 0.3044(5) 0.4176(5) 0.101 Uiso 1 calc R .
H17B H 0.5641(7) 0.2540(5) 0.5071(5) 0.101 Uiso 1 calc R .
H17C H 0.4736(7) 0.3091(5) 0.4721(5) 0.101 Uiso 1 calc R .
C18 C 0.4400(6) 0.1296(5) 0.4816(4) 0.056(2) Uani 1 d . .
H18A H 0.3694(6) 0.1682(5) 0.4948(4) 0.084 Uiso 1 calc R .
H18B H 0.4594(6) 0.1156(5) 0.5317(4) 0.084 Uiso 1 calc R .
H18C H 0.4319(6) 0.0707(5) 0.4584(4) 0.084 Uiso 1 calc R .
C19 C 0.9551(9) 0.1270(9) 0.3612(9) 0.123(4) Uani 1 d . .
H19A H 0.9111(9) 0.1862(9) 0.3787(9) 0.184 Uiso 1 calc R .
H19B H 1.0142(9) 0.1376(9) 0.3086(9) 0.184 Uiso 1 calc R .
H19C H 0.9887(9) 0.1036(9) 0.4029(9) 0.184 Uiso 1 calc R .
C20 C 0.9468(12) -0.0284(9) 0.3261(11) 0.157(6) Uani 1 d . .
H20A H 0.8980(12) -0.0747(9) 0.3197(11) 0.236 Uiso 1 calc R .
H20B H 0.9805(12) -0.0518(9) 0.3678(11) 0.236 Uiso 1 calc R .
H20C H 1.0059(12) -0.0178(9) 0.2735(11) 0.236 Uiso 1 calc R .
N21 N 0.0947(6) 0.3524(5) 0.5253(5) 0.079(2) Uani 1 d D .
C22 C 0.1629(10) 0.3048(9) 0.4488(9) 0.065(4) Uani 0.55 d PD 1
H22A H 0.1219(10) 0.3121(9) 0.4088(9) 0.078 Uiso 0.55 calc PR 1
H22B H 0.1721(10) 0.2368(9) 0.4619(9) 0.078 Uiso 0.55 calc PR 1
C22' C 0.1916(13) 0.3019(13) 0.4819(10) 0.069(6) Uiso 0.45 d PD 2
H22C H 0.1685(13) 0.2450(13) 0.4636(10) 0.082 Uiso 0.45 calc PR 2
H22D H 0.2297(13) 0.2802(13) 0.5220(10) 0.082 Uiso 0.45 calc PR 2
C23 C 0.2786(6) 0.3422(5) 0.4085(5) 0.057(2) Uani 1 d D .
H23A H 0.3062(6) 0.3465(5) 0.4560(5) 0.069 Uiso 0.55 calc PR 1
H23B H 0.2333(6) 0.3600(5) 0.3737(5) 0.069 Uiso 0.45 d PR 2
O24 O 0.3546(4) 0.2778(3) 0.3597(3) 0.0512(11) Uani 1 d . .
C25 C 0.2751(11) 0.4414(8) 0.3771(10) 0.073(4) Uani 0.55 d PD 1
H25A H 0.2464(11) 0.4430(8) 0.3302(10) 0.088 Uiso 0.55 calc PR 1
H25B H 0.2199(11) 0.4784(8) 0.4210(10) 0.088 Uiso 0.55 calc PR 1
C25' C 0.3148(18) 0.4374(12) 0.4214(11) 0.079(5) Uiso 0.45 d PD 2
H25C H 0.2466(18) 0.4771(12) 0.4494(11) 0.095 Uiso 0.45 calc PR 2
H25D H 0.3584(18) 0.4274(12) 0.4596(11) 0.095 Uiso 0.45 calc PR 2
N26 N 0.3805(6) 0.4902(4) 0.3497(5) 0.087(2) Uani 1 d D .
C27 C 0.1237(16) 0.2946(13) 0.5949(9) 0.100(6) Uani 0.55 d PD 1
H27A H 0.2037(16) 0.2962(13) 0.5863(9) 0.150 Uiso 0.55 calc PR 1
H27B H 0.1053(16) 0.2294(13) 0.5947(9) 0.150 Uiso 0.55 calc PR 1
H27C H 0.0806(16) 0.3214(13) 0.6481(9) 0.150 Uiso 0.55 calc PR 1
C28 C -0.0235(12) 0.3486(19) 0.5397(15) 0.135(8) Uani 0.55 d PDU 1
H28A H -0.0660(12) 0.3806(19) 0.5905(15) 0.203 Uiso 0.55 calc PR 1
H28B H -0.0424(12) 0.2829(19) 0.5451(15) 0.203 Uiso 0.55 calc PR 1
H28C H -0.0424(12) 0.3798(19) 0.4934(15) 0.203 Uiso 0.55 calc PR 1
C29 C 0.4056(19) 0.5277(12) 0.4193(12) 0.122(8) Uani 0.55 d PD 1
H29A H 0.4756(19) 0.5593(12) 0.3985(12) 0.182 Uiso 0.55 calc PR 1
H29B H 0.4130(19) 0.4759(12) 0.4575(12) 0.182 Uiso 0.55 calc PR 1
H29C H 0.3447(19) 0.5727(12) 0.4481(12) 0.182 Uiso 0.55 calc PR 1
C30 C 0.3704(19) 0.5696(11) 0.2916(11) 0.117(7) Uani 0.55 d PDU 1
H30A H 0.3538(19) 0.5454(11) 0.2453(11) 0.175 Uiso 0.55 calc PR 1
H30B H 0.4408(19) 0.6006(11) 0.2711(11) 0.175 Uiso 0.55 calc PR 1
H30C H 0.3099(19) 0.6149(11) 0.3203(11) 0.175 Uiso 0.55 calc PR 1
C27' C 0.0310(20) 0.3220(18) 0.6082(10) 0.105(7) Uiso 0.45 d PD 2
H27D H -0.0348(20) 0.3656(18) 0.6297(10) 0.158 Uiso 0.45 calc PR 2
H27E H 0.0776(20) 0.3211(18) 0.6435(10) 0.158 Uiso 0.45 calc PR 2
H27F H 0.0070(20) 0.2588(18) 0.6074(10) 0.158 Uiso 0.45 calc PR 2
C28' C 0.0124(20) 0.3727(20) 0.4776(16) 0.119(9) Uiso 0.45 d PD 2
H28D H -0.0542(20) 0.4086(20) 0.5117(16) 0.178 Uiso 0.45 calc PR 2
H28E H -0.0090(20) 0.3133(20) 0.4637(16) 0.178 Uiso 0.45 calc PR 2
H28F H 0.0479(20) 0.4093(20) 0.4270(16) 0.178 Uiso 0.45 calc PR 2
C29' C 0.4477(25) 0.5574(20) 0.3720(20) 0.146(14) Uiso 0.45 d PD 2
H29D H 0.4910(25) 0.5919(20) 0.3224(20) 0.220 Uiso 0.45 calc PR 2
H29E H 0.4986(25) 0.5229(20) 0.3973(20) 0.220 Uiso 0.45 calc PR 2
H29F H 0.3978(25) 0.6017(20) 0.4111(20) 0.220 Uiso 0.45 calc PR 2
C30' C 0.3066(22) 0.5463(19) 0.3083(16) 0.114(9) Uiso 0.45 d PD 2
H30D H 0.3530(22) 0.5813(19) 0.2601(16) 0.171 Uiso 0.45 calc PR 2
H30E H 0.2557(22) 0.5905(19) 0.3471(16) 0.171 Uiso 0.45 calc PR 2
H30F H 0.2630(22) 0.5036(19) 0.2908(16) 0.171 Uiso 0.45 calc PR 2
N31 N 0.3138(6) -0.0762(5) 0.3960(4) 0.051(2) Uani 0.75 d PD 1
N31' N 0.2816(17) -0.0593(14) 0.3432(14) 0.063(6) Uiso 0.25 d PD 2
C32 C 0.3903(7) -0.0748(4) 0.3141(4) 0.061(2) Uani 1 d D .
H32A H 0.3460(7) -0.0546(4) 0.2776(4) 0.073 Uiso 0.75 calc PR 1
H32B H 0.4180(7) -0.1408(4) 0.3013(4) 0.073 Uiso 0.75 calc PR 1
H32C H 0.4026(7) -0.1120(4) 0.2663(4) 0.073 Uiso 0.25 d PR 2
H32D H 0.4026(7) -0.1191(4) 0.3557(4) 0.073 Uiso 0.25 d PR 2
C33 C 0.4904(6) -0.0181(4) 0.2876(5) 0.062(2) Uani 1 d . .
H33A H 0.5241(6) -0.0345(4) 0.3319(5) 0.074 Uiso 1 calc R .
O34 O 0.4695(3) 0.0792(3) 0.2936(2) 0.0401(9) Uani 1 d . .
C35 C 0.5818(8) -0.0446(5) 0.2137(6) 0.084(3) Uani 1 d . .
H35A H 0.6474(8) -0.0114(5) 0.2129(6) 0.101 Uiso 1 calc R .
H35B H 0.5604(8) -0.0199(5) 0.1658(6) 0.101 Uiso 1 calc R .
N36 N 0.6179(7) -0.1435(5) 0.2008(5) 0.086(2) Uani 1 d . .
C37 C 0.2366(6) 0.0086(5) 0.4140(5) 0.068(2) Uani 1 d D .
H37A H 0.1861(6) 0.0039(5) 0.4709(5) 0.102 Uiso 0.75 calc PR 1
H37B H 0.1930(6) 0.0139(5) 0.3764(5) 0.102 Uiso 0.75 calc PR 1
H37C H 0.2796(6) 0.0642(5) 0.4066(5) 0.102 Uiso 0.75 calc PR 1
H37D H 0.2736(6) 0.0666(5) 0.3966(5) 0.102 Uiso 0.25 d PR 2
H37E H 0.1564(6) 0.0219(5) 0.4304(5) 0.102 Uiso 0.25 d PR 2
H37F H 0.2563(6) -0.0203(5) 0.4601(5) 0.102 Uiso 0.25 d PR 2
C38 C 0.2459(10) -0.1602(7) 0.4134(7) 0.079(3) Uani 0.75 d PD 1
H38A H 0.1942(10) -0.1591(7) 0.4701(7) 0.118 Uiso 0.75 calc PR 1
H38B H 0.2955(10) -0.2176(7) 0.4063(7) 0.118 Uiso 0.75 calc PR 1
H38C H 0.2032(10) -0.1591(7) 0.3753(7) 0.118 Uiso 0.75 calc PR 1
C38' C 0.2181(23) -0.1467(18) 0.3684(22) 0.082(10) Uiso 0.25 d PD 2
H38D H 0.1378(23) -0.1292(18) 0.3894(22) 0.124 Uiso 0.25 calc PR 2
H38E H 0.2409(23) -0.1819(18) 0.4115(22) 0.124 Uiso 0.25 calc PR 2
H38F H 0.2344(23) -0.1860(18) 0.3206(22) 0.124 Uiso 0.25 calc PR 2
C39 C 0.6642(11) -0.1580(9) 0.1129(7) 0.124(4) Uani 1 d . .
H39A H 0.6083(11) -0.1367(9) 0.0868(7) 0.186 Uiso 1 calc R .
H39B H 0.6850(11) -0.2249(9) 0.1034(7) 0.186 Uiso 1 calc R .
H39C H 0.7306(11) -0.1221(9) 0.0891(7) 0.186 Uiso 1 calc R .
C40 C 0.6964(15) -0.1736(10) 0.2424(10) 0.162(7) Uani 1 d . .
H40A H 0.6622(15) -0.1627(10) 0.3014(10) 0.244 Uiso 1 calc R .
H40B H 0.7631(15) -0.1378(10) 0.2200(10) 0.244 Uiso 1 calc R .
H40C H 0.7175(15) -0.2407(10) 0.2343(10) 0.244 Uiso 1 calc R .
O41 O 0.8064(4) 0.3773(4) 0.2376(3) 0.0651(13) Uani 1 d D .
C42 C 0.8438(7) 0.4473(5) 0.2748(5) 0.076(2) Uani 1 d D .
C43 C 0.7402(16) 0.5216(12) 0.3069(16) 0.150(11) Uani 0.55 d PD 1
H43A H 0.6785(16) 0.4912(12) 0.3483(16) 0.225 Uiso 0.55 calc PR 1
H43B H 0.7161(16) 0.5459(12) 0.2606(16) 0.225 Uiso 0.55 calc PR 1
H43C H 0.7620(16) 0.5736(12) 0.3315(16) 0.225 Uiso 0.55 calc PR 1
C44 C 0.9364(15) 0.4948(13) 0.2124(10) 0.098(5) Uani 0.55 d PDU 1
H44A H 0.9114(15) 0.5202(13) 0.1669(10) 0.147 Uiso 0.55 calc PR 1
H44B H 1.0004(15) 0.4494(13) 0.1915(10) 0.147 Uiso 0.55 calc PR 1
H44C H 0.9583(15) 0.5461(13) 0.2378(10) 0.147 Uiso 0.55 calc PR 1
C45 C 0.8725(21) 0.4054(14) 0.3481(11) 0.128(8) Uani 0.55 d PDU 1
H45A H 0.8077(21) 0.3755(14) 0.3863(11) 0.192 Uiso 0.55 calc PR 1
H45B H 0.8932(21) 0.4551(14) 0.3759(11) 0.192 Uiso 0.55 calc PR 1
H45C H 0.9354(21) 0.3584(14) 0.3297(11) 0.192 Uiso 0.55 calc PR 1
C43' C 0.8340(24) 0.5418(12) 0.2346(16) 0.132(10) Uiso 0.45 d PD 2
H43D H 0.8698(24) 0.5378(12) 0.1749(16) 0.198 Uiso 0.45 calc PR 2
H43E H 0.8710(24) 0.5870(12) 0.2555(16) 0.198 Uiso 0.45 calc PR 2
H43F H 0.7550(24) 0.5624(12) 0.2469(16) 0.198 Uiso 0.45 calc PR 2
C44' C 0.9745(13) 0.4191(16) 0.2556(15) 0.108(8) Uiso 0.45 d PD 2
H44D H 1.0126(13) 0.4222(16) 0.1959(15) 0.162 Uiso 0.45 calc PR 2
H44E H 0.9844(13) 0.3551(16) 0.2770(15) 0.162 Uiso 0.45 calc PR 2
H44F H 1.0063(13) 0.4629(16) 0.2819(15) 0.162 Uiso 0.45 calc PR 2
C45' C 0.7937(19) 0.4410(16) 0.3658(9) 0.092(7) Uiso 0.45 d PD 2
H45D H 0.8055(19) 0.3765(16) 0.3855(9) 0.139 Uiso 0.45 calc PR 2
H45E H 0.7134(19) 0.4584(16) 0.3817(9) 0.139 Uiso 0.45 calc PR 2
H45F H 0.8292(19) 0.4838(16) 0.3902(9) 0.139 Uiso 0.45 calc PR 2
O46 O 0.8597(4) 0.2438(3) 0.1014(3) 0.0615(13) Uani 1 d . .
C47 C 0.9680(7) 0.2141(5) 0.0485(5) 0.071(2) Uani 1 d . .
C48 C 0.9707(10) 0.1113(7) 0.0334(9) 0.125(5) Uani 1 d . .
H48A H 0.9141(10) 0.1009(7) 0.0083(9) 0.187 Uiso 1 calc R .
H48B H 0.9550(10) 0.0753(7) 0.0859(9) 0.187 Uiso 1 calc R .
H48C H 1.0447(10) 0.0906(7) -0.0037(9) 0.187 Uiso 1 calc R .
C49 C 0.9883(9) 0.2717(9) -0.0338(6) 0.105(4) Uani 1 d . .
H49A H 0.9865(9) 0.3387(9) -0.0237(6) 0.158 Uiso 1 calc R .
H49B H 0.9298(9) 0.2612(9) -0.0570(6) 0.158 Uiso 1 calc R .
H49C H 1.0614(9) 0.2517(9) -0.0726(6) 0.158 Uiso 1 calc R .
C50 C 1.0569(8) 0.2320(8) 0.0881(6) 0.092(3) Uani 1 d . .
H50A H 1.0543(8) 0.2992(8) 0.0976(6) 0.138 Uiso 1 calc R .
H50B H 1.1312(8) 0.2117(8) 0.0512(6) 0.138 Uiso 1 calc R .
H50C H 1.0416(8) 0.1965(8) 0.1407(6) 0.138 Uiso 1 calc R .
O51 O 0.7078(4) 0.4135(3) 0.0966(3) 0.0650(13) Uani 1 d . .
C52 C 0.7035(8) 0.4892(5) 0.0410(6) 0.078(2) Uani 1 d . .
C53 C 0.5994(11) 0.5493(9) 0.0764(9) 0.149(6) Uani 1 d . .
H53A H 0.5347(11) 0.5115(9) 0.0880(9) 0.223 Uiso 1 calc R .
H53B H 0.5949(11) 0.6006(9) 0.0370(9) 0.223 Uiso 1 calc R .
H53C H 0.5998(11) 0.5754(9) 0.1275(9) 0.223 Uiso 1 calc R .
C54 C 0.7031(15) 0.4478(8) -0.0394(7) 0.150(7) Uani 1 d . .
H54A H 0.7719(15) 0.4081(8) -0.0626(7) 0.225 Uiso 1 calc R .
H54B H 0.6986(15) 0.4990(8) -0.0789(7) 0.225 Uiso 1 calc R .
H54C H 0.6384(15) 0.4099(8) -0.0278(7) 0.225 Uiso 1 calc R .
C55 C 0.8026(12) 0.5453(9) 0.0230(9) 0.152(6) Uani 1 d . .
H55A H 0.8708(12) 0.5048(9) -0.0003(9) 0.228 Uiso 1 calc R .
H55B H 0.8037(12) 0.5714(9) 0.0739(9) 0.228 Uiso 1 calc R .
H55C H 0.7989(12) 0.5966(9) -0.0167(9) 0.228 Uiso 1 calc R .

loop_
_atom_type_symbol
_atom_type_description
_atom_type_scat_dispersion_real
_atom_type_scat_dispersion_imag
_atom_type_scat_source
C C 0.0033 0.0016 'International Tables Vol C Tables 4.2.6.8 and 6.1.1.4'
H H 0.0000 0.0000 'International Tables Vol C Tables 4.2.6.8 and 6.1.1.4'
N N 0.0061 0.0033 'International Tables Vol C Tables 4.2.6.8 and 6.1.1.4'
O O 0.0106 0.0060 'International Tables Vol C Tables 4.2.6.8 and 6.1.1.4'
Zr Zr -2.9673 0.5597 'International Tables Vol C Tables 4.2.6.8 and 6.1.1.4'

loop_
_geom_angle_atom_site_label_1
_geom_angle_atom_site_label_2
_geom_angle_atom_site_label_3
_geom_angle
O34 Zr1 O24 104.5(2)
O34 Zr1 O 168.8(2)
O24 Zr1 O 86.1(2)
O34 Zr1 O4 99.0(2)
O24 Zr1 O4 137.6(2)
O Zr1 O4 74.5(2)
O34 Zr1 O14 95.8(2)
O24 Zr1 O14 142.1(2)
O Zr1 O14 73.3(2)
O4 Zr1 O14 67.2(2)
O34 Zr1 N11 83.7(2)
O24 Zr1 N11 81.5(2)
O Zr1 N11 94.6(2)
O4 Zr1 N11 136.4(2)
O14 Zr1 N11 69.2(2)
O34 Zr1 N1 84.1(2)
O24 Zr1 N1 79.4(2)
O Zr1 N1 101.6(2)
O4 Zr1 N1 68.5(2)
O14 Zr1 N1 135.1(2)
N11 Zr1 N1 153.9(2)
O34 Zr1 Zr2 126.92(12)
O24 Zr1 Zr2 128.53(13)
O Zr1 Zr2 42.54(12)
O4 Zr1 Zr2 42.60(11)
O14 Zr1 Zr2 42.76(10)
N11 Zr1 Zr2 102.08(12)
N1 Zr1 Zr2 103.70(12)
O51 Zr2 O46 99.2(2)
O51 Zr2 O41 103.0(2)
O46 Zr2 O41 98.2(2)
O51 Zr2 O4 93.1(2)
O46 Zr2 O4 95.6(2)
O41 Zr2 O4 156.8(2)
O51 Zr2 O 92.2(2)
O46 Zr2 O 163.2(2)
O41 Zr2 O 91.2(2)
O4 Zr2 O 71.4(2)
O51 Zr2 O14 155.4(2)
O46 Zr2 O14 94.9(2)
O41 Zr2 O14 94.9(2)
O4 Zr2 O14 65.36(15)
O Zr2 O14 70.32(15)
O51 Zr2 Zr1 114.2(2)
O46 Zr2 Zr1 123.24(14)
O41 Zr2 Zr1 115.77(15)
O4 Zr2 Zr1 41.32(10)
O Zr2 Zr1 40.03(10)
O14 Zr2 Zr1 41.56(10)
Zr1 O Zr2 97.4(2)
C2 N1 C7 110.1(6)
C2 N1 C8 109.5(5)
C7 N1 C8 108.8(6)
C2 N1 Zr1 106.2(4)
C7 N1 Zr1 112.5(4)
C8 N1 Zr1 109.7(4)
N1 C2 C3 110.2(5)
O4 C3 C5 108.7(6)
O4 C3 C2 106.9(5)
C5 C3 C2 113.2(6)
C3 O4 Zr1 127.4(4)
C3 O4 Zr2 130.5(3)
Zr1 O4 Zr2 96.1(2)
N6 C5 C3 114.0(7)
C9 N6 C10 110.0(8)
C9 N6 C5 111.2(6)
C10 N6 C5 109.5(8)
C18 N11 C12 108.2(5)
C18 N11 C17 109.0(5)
C12 N11 C17 108.9(5)
C18 N11 Zr1 113.6(4)
C12 N11 Zr1 105.9(4)
C17 N11 Zr1 111.0(4)
N11 C12 C13 110.2(5)
O14 C13 C15 109.5(6)
O14 C13 C12 107.6(5)
C15 C13 C12 112.1(5)
C13 O14 Zr1 126.6(4)
C13 O14 Zr2 126.5(3)
Zr1 O14 Zr2 95.68(15)
N16 C15 C13 113.6(7)
C20 N16 C19 109.6(9)
C20 N16 C15 111.5(9)
C19 N16 C15 110.9(7)
C22' N21 C27' 120.3(12)
C28 N21 C22 111.6(12)
C22' N21 C28' 113.5(12)
C27' N21 C28' 107.3(14)
C28 N21 C27 108.2(12)
C22 N21 C27 104.6(10)
N21 C22 C23 114.1(9)
N21 C22' C23 123.0(13)
O24 C23 C25 118.6(8)
O24 C23 C22' 115.6(8)
O24 C23 C25' 120.4(10)
C22' C23 C25' 114.6(11)
O24 C23 C22 113.0(7)
C25 C23 C22 113.6(9)
C23 O24 Zr1 162.0(4)
N26 C25 C23 118.2(10)
N26 C25' C23 118.1(13)
C29 N26 C25 112.3(11)
C25' N26 C29' 111.4(13)
C29 N26 C30 108.9(11)
C25 N26 C30 108.7(11)
C25' N26 C30' 111.2(13)
C29' N26 C30' 107.4(15)
C32 N31 C37 112.9(6)
C32 N31 C38 111.5(7)
C37 N31 C38 108.2(8)
C32 N31' C38' 114.5(18)
C32 N31' C37 116.3(14)
C38' N31' C37 107.8(17)
N31' C32 C33 137.4(10)
N31 C32 C33 122.8(7)
O34 C33 C35 112.6(6)
O34 C33 C32 116.2(6)
C35 C33 C32 118.2(6)
C33 O34 Zr1 160.0(4)
C33 C35 N36 119.3(7)
C40 N36 C39 112.0(10)
C40 N36 C35 111.1(10)
C39 N36 C35 108.8(8)
C42 O41 Zr2 161.9(5)
O41 C42 C44 109.9(8)
O41 C42 C45' 111.3(9)
O41 C42 C43' 111.2(11)
C45' C42 C43' 116.4(12)
O41 C42 C45 109.9(9)
C44 C42 C45 114.3(11)
O41 C42 C43 105.6(8)
C44 C42 C43 108.7(11)
C45 C42 C43 108.2(11)
O41 C42 C44' 104.4(10)
C45' C42 C44' 105.5(11)
C43' C42 C44' 107.2(12)
C47 O46 Zr2 165.3(5)
O46 C47 C48 109.0(7)
O46 C47 C50 110.0(7)
C48 C47 C50 110.3(9)
O46 C47 C49 107.1(7)
C48 C47 C49 109.7(9)
C50 C47 C49 110.6(7)
C52 O51 Zr2 173.4(5)
O51 C52 C53 109.4(8)
O51 C52 C55 110.8(8)
C53 C52 C55 110.3(10)
O51 C52 C54 107.6(7)
C53 C52 C54 109.6(11)
C55 C52 C54 109.1(10)

loop_
_geom_bond_atom_site_label_1
_geom_bond_atom_site_label_2
_geom_bond_distance
Zr1 O34 1.984(4)
Zr1 O24 1.991(5)
Zr1 O 2.123(4)
Zr1 O4 2.173(4)
Zr1 O14 2.182(4)
Zr1 N11 2.481(5)
Zr1 N1 2.485(5)
Zr1 Zr2 3.2731(9)
Zr2 O51 1.939(4)
Zr2 O46 1.943(5)
Zr2 O41 1.959(5)
Zr2 O4 2.228(4)
Zr2 O 2.232(4)
Zr2 O14 2.233(4)
N1 C2 1.467(9)
N1 C7 1.476(8)
N1 C8 1.483(8)
C2 C3 1.526(9)
C3 O4 1.427(7)
C3 C5 1.500(10)
C5 N6 1.474(9)
N6 C9 1.444(12)
N6 C10 1.463(13)
N11 C18 1.470(8)
N11 C12 1.484(8)
N11 C17 1.486(8)
C12 C13 1.515(9)
C13 O14 1.413(7)
C13 C15 1.492(10)
C15 N16 1.475(10)
N16 C20 1.414(14)
N16 C19 1.440(13)
N21 C22' 1.366(15)
N21 C28 1.431(15)
N21 C27' 1.43(2)
N21 C22 1.471(12)
N21 C28' 1.52(2)
N21 C27 1.528(15)
C22 C23 1.514(12)
C22' C23 1.48(2)
C23 O24 1.363(8)
C23 C25 1.473(12)
C23 C25' 1.51(2)
C25 N26 1.468(13)
C25' N26 1.43(2)
N26 C29 1.466(15)
N26 C29' 1.47(2)
N26 C30 1.477(14)
N26 C30' 1.50(2)
N31 C32 1.410(10)
N31 C37 1.459(10)
N31 C38 1.480(10)
N31' C32 1.30(2)
N31' C38' 1.49(2)
N31' C37 1.52(2)
C32 C33 1.477(9)
C33 O34 1.384(7)
C33 C35 1.441(11)
C35 N36 1.442(10)
N36 C40 1.42(2)
N36 C39 1.439(12)
O41 C42 1.401(8)
C42 C44 1.470(13)
C42 C45' 1.469(15)
C42 C43' 1.48(2)
C42 C45 1.489(15)
C42 C43 1.57(2)
C42 C44' 1.59(2)
O46 C47 1.410(9)
C47 C48 1.489(12)
C47 C50 1.532(13)
C47 C49 1.535(13)
O51 C52 1.397(8)
C52 C53 1.468(14)
C52 C55 1.470(13)
C52 C54 1.527(14)
